data_7122478
loop_
_publ_author_name
'Frisch, Philipp'
'Inoue, Shigeyoshi'

_publ_section_title
;
 Coinage metal complexes of NHC-stabilized silyliumylidene ions.
;
_journal_issue 97
_journal_name_full 'Chemical communications (Cambridge, England)'
_journal_page_first 13658
_journal_page_last 13661
_journal_paper_doi 10.1039/c8cc07754a
_journal_volume 54
_journal_year 2018
_chemical_compound_source 'see text'
_chemical_formula_moiety 'C14 H24 Au N4, C2 H3 N, Cl'
_chemical_formula_sum 'C16 H27 Au Cl N5'
_chemical_formula_weight 521.85
_chemical_properties_physical Air-sensitive,Moisture-sensitive,Oxygen-sensitive
_space_group_IT_number 2
_space_group_name_Hall '-P 1'
_space_group_name_H-M_alt 'P -1'
_symmetry_cell_setting triclinic
_symmetry_Int_Tables_number 2
_symmetry_space_group_name_Hall '-P 1'
_symmetry_space_group_name_H-M 'P -1'
_atom_sites_solution_hydrogens geom
_audit_update_record
;
2018-09-27 deposited with the CCDC.
2018-10-18 downloaded from the CCDC.
;
_cell_angle_alpha 76.210(7)
_cell_angle_beta 79.390(8)
_cell_angle_gamma 88.399(7)
_cell_formula_units_Z 4
_cell_length_a 9.656(2)
_cell_length_b 10.844(3)
_cell_length_c 19.427(5)
_cell_measurement_reflns_used 9668
_cell_measurement_temperature 100
_cell_measurement_theta_max 26.4329
_cell_measurement_theta_min 2.4403
_cell_volume 1941.5(8)
_computing_cell_refinement 'SAINT (Bruker, 2017)'
_computing_data_collection 'APEX III Control Software (Bruker, 2016)'
_computing_data_reduction 'SAINT (Bruker, 2017)'
_computing_molecular_graphics 'PLATON (Spek, 2011)'
_computing_publication_material 'PLATON (Spek, 2011), enCIFer (Allen, 2014)'
_computing_structure_refinement 'SHELXL2014 (Sheldrick, 2014), SHELXLE (Huebschle, 2011)'
_computing_structure_solution 'SHELXT (Sheldrick, 2015)'
_diffrn_ambient_temperature 100
_diffrn_detector ' CMOS plate '
_diffrn_detector_area_resol_mean 16
_diffrn_measured_fraction_theta_full 1.000
_diffrn_measured_fraction_theta_max 1.000
_diffrn_measurement_device ' \k-geometry diffractometer '
_diffrn_measurement_device_type ' Bruker Photon CMOS '
_diffrn_measurement_method ' phi- and omega-rotation '
_diffrn_radiation_monochromator 'Helios optic'
_diffrn_radiation_probe x-ray
_diffrn_radiation_source 'TXS rotating anode'
_diffrn_radiation_type MoK\a
_diffrn_radiation_wavelength 0.71073
_diffrn_reflns_av_R_equivalents 0.0633
_diffrn_reflns_av_unetI/netI 0.0313
_diffrn_reflns_limit_h_max 11
_diffrn_reflns_limit_h_min -11
_diffrn_reflns_limit_k_max 13
_diffrn_reflns_limit_k_min -12
_diffrn_reflns_limit_l_max 23
_diffrn_reflns_limit_l_min -23
_diffrn_reflns_number 59756
_diffrn_reflns_reduction_process
;
;
_diffrn_reflns_theta_full 25.24
_diffrn_reflns_theta_max 25.68
_diffrn_reflns_theta_min 2.15
_exptl_absorpt_coefficient_mu 7.721
_exptl_absorpt_correction_T_max 0.7454
_exptl_absorpt_correction_T_min 0.4181
_exptl_absorpt_correction_type multi-scan
_exptl_absorpt_process_details 'SADABS 2014/5, Bruker, 2014'
_exptl_crystal_colour 'clear colourless'
_exptl_crystal_density_diffrn 1.785
_exptl_crystal_density_method 'Not Measured'
_exptl_crystal_description fragment
_exptl_crystal_F_000 1016
_exptl_crystal_recrystallization_method 'Re-crystallisation from solvent: Acetonitrile'
_exptl_crystal_size_max 0.402
_exptl_crystal_size_mid 0.294
_exptl_crystal_size_min 0.120
_refine_diff_density_max 2.385
_refine_diff_density_min -0.961
_refine_diff_density_rms 0.154
_refine_ls_extinction_coef 0.00352(15)
_refine_ls_extinction_expression FC^*^=KFC[1+0.001XFC^2^\L^3^/SIN(2\Q)]^-1/4^
_refine_ls_extinction_method 'shelxl-2014/7 (sheldrick 2014'
_refine_ls_goodness_of_fit_ref 1.066
_refine_ls_hydrogen_treatment constr
_refine_ls_matrix_type full
_refine_ls_number_parameters 434
_refine_ls_number_reflns 7387
_refine_ls_number_restraints 0
_refine_ls_restrained_S_all 1.066
_refine_ls_R_factor_all 0.0273
_refine_ls_R_factor_gt 0.0255
_refine_ls_shift/su_max 0.001
_refine_ls_shift/su_mean 0.000
_refine_ls_structure_factor_coef Fsqd
_refine_ls_weighting_details 'W=1/[\S^2^(FO^2^)+(0.0411P)^2^+2.0259P] WHERE P=(FO^2^+2FC^2^)/3'
_refine_ls_weighting_scheme calc
_refine_ls_wR_factor_gt 0.0698
_refine_ls_wR_factor_ref 0.0711
_reflns_number_gt 6833
_reflns_number_total 7387
_reflns_threshold_expression I>2\s(I)
_cod_data_source_file c8cc07754a2.cif
_cod_data_source_block compound_5
_cod_depositor_comments 'Adding full bibliography for 7122476--7122480.cif.'
_cod_database_code 7122478

loop_
_space_group_symop_id
_space_group_symop_operation_xyz
1 x,y,z
2 -x,-y,-z

loop_
_atom_site_aniso_label
_atom_site_aniso_U_11
_atom_site_aniso_U_22
_atom_site_aniso_U_33
_atom_site_aniso_U_23
_atom_site_aniso_U_13
_atom_site_aniso_U_12
Au1 0.0211(1) 0.0173(1) 0.0154(1) -0.0028(1) -0.0023(1) 0.0038(1)
Au2 0.0245(1) 0.0174(1) 0.0180(1) -0.0032(1) -0.0048(1) 0.0043(1)
Cl1 0.0232(4) 0.0220(4) 0.0179(4) -0.0080(3) 0.0019(3) 0.0020(3)
N1 0.0242(15) 0.0207(15) 0.0170(15) -0.0035(12) -0.0043(12) 0.0012(12)
Cl2 0.0274(4) 0.0249(4) 0.0161(4) -0.0062(3) 0.0016(3) 0.0017(3)
N2 0.0181(14) 0.0188(15) 0.0200(16) -0.0044(12) -0.0008(12) 0.0027(12)
N3 0.0239(15) 0.0208(15) 0.0153(15) -0.0031(12) -0.0016(12) 0.0030(12)
N4 0.0182(14) 0.0206(15) 0.0185(16) -0.0059(12) -0.0016(12) 0.0025(12)
C1 0.0201(17) 0.0209(18) 0.0155(17) -0.0026(14) -0.0043(14) 0.0015(14)
C2 0.0256(18) 0.0195(17) 0.0192(18) 0.0000(14) -0.0082(14) 0.0026(14)
C3 0.0174(17) 0.0196(17) 0.025(2) -0.0062(15) -0.0054(14) 0.0038(13)
C4 0.034(2) 0.029(2) 0.0195(19) -0.0032(16) 0.0011(16) 0.0063(16)
C5 0.044(2) 0.029(2) 0.024(2) 0.0044(17) -0.0116(18) 0.0075(18)
C6 0.025(2) 0.029(2) 0.037(2) -0.0113(18) -0.0088(17) 0.0120(16)
C7 0.0272(19) 0.026(2) 0.021(2) -0.0013(16) 0.0033(16) 0.0020(15)
C8 0.0187(17) 0.0224(18) 0.0177(18) -0.0056(14) -0.0016(14) 0.0015(14)
C9 0.0272(19) 0.0200(18) 0.0182(18) -0.0030(14) -0.0073(15) 0.0016(14)
C10 0.0227(18) 0.0243(19) 0.0206(19) -0.0084(15) -0.0066(14) 0.0037(14)
C11 0.029(2) 0.036(2) 0.0185(19) -0.0043(16) 0.0058(16) 0.0065(17)
C12 0.046(3) 0.028(2) 0.027(2) 0.0023(17) -0.0116(19) 0.0071(19)
C13 0.027(2) 0.025(2) 0.036(2) -0.0118(17) -0.0073(17) 0.0083(16)
C14 0.0259(19) 0.030(2) 0.0175(18) -0.0060(15) 0.0035(15) -0.0025(15)
N5 0.0294(17) 0.0189(15) 0.0174(16) -0.0030(12) -0.0075(13) 0.0019(12)
N6 0.0235(15) 0.0207(15) 0.0223(17) -0.0049(13) -0.0029(13) 0.0003(12)
N7 0.0216(15) 0.0213(15) 0.0181(15) -0.0045(12) -0.0014(12) 0.0042(12)
N8 0.0176(14) 0.0210(15) 0.0190(16) -0.0064(12) -0.0008(12) 0.0009(12)
C15 0.0241(18) 0.0209(18) 0.0199(19) -0.0065(15) -0.0050(15) 0.0036(14)
C16 0.0288(19) 0.0186(17) 0.027(2) -0.0055(15) -0.0135(16) 0.0017(14)
C17 0.0204(18) 0.0208(18) 0.034(2) -0.0080(16) -0.0104(16) 0.0040(14)
C18 0.035(2) 0.033(2) 0.0199(19) -0.0070(16) -0.0012(16) 0.0074(17)
C19 0.046(2) 0.024(2) 0.031(2) 0.0020(17) -0.0204(19) 0.0070(17)
C20 0.026(2) 0.029(2) 0.047(3) -0.0130(19) -0.0115(19) 0.0092(17)
C21 0.031(2) 0.030(2) 0.024(2) -0.0045(17) 0.0008(16) -0.0001(16)
C22 0.0200(17) 0.0220(18) 0.0184(18) -0.0048(14) -0.0038(14) 0.0015(14)
C23 0.0247(18) 0.0170(17) 0.0197(18) -0.0027(14) -0.0061(14) 0.0017(14)
C24 0.0196(17) 0.0245(19) 0.026(2) -0.0096(15) -0.0071(15) 0.0006(14)
C25 0.029(2) 0.033(2) 0.0203(19) -0.0032(16) 0.0060(16) 0.0058(16)
C26 0.037(2) 0.027(2) 0.025(2) 0.0024(17) -0.0118(17) 0.0070(17)
C27 0.026(2) 0.025(2) 0.036(2) -0.0123(17) -0.0067(17) 0.0061(16)
C28 0.0267(19) 0.030(2) 0.0193(19) -0.0037(16) 0.0018(15) -0.0049(16)
N9 0.047(2) 0.051(2) 0.050(3) -0.012(2) 0.007(2) -0.0018(19)
C29 0.040(2) 0.031(2) 0.031(2) -0.0090(17) -0.0084(19) 0.0007(17)
C30 0.043(3) 0.065(3) 0.036(3) -0.016(2) -0.003(2) 0.003(2)
N10 0.062(3) 0.068(3) 0.058(3) -0.017(2) -0.010(2) 0.000(3)
C31 0.062(4) 0.049(3) 0.032(3) -0.006(2) -0.001(2) -0.001(3)
C32 0.076(5) 0.151(7) 0.065(5) -0.024(5) 0.003(4) -0.043(5)

loop_
_atom_site_label
_atom_site_type_symbol
_atom_site_thermal_displace_type
_atom_site_fract_x
_atom_site_fract_y
_atom_site_fract_z
_atom_site_occupancy
_atom_site_U_iso_or_equiv
_atom_site_calc_flag
_atom_site_refinement_flags
Au1 Au Uani 0.34519(2) 0.42613(2) 0.49512(2) 1.000 0.0183(1) d .
Au2 Au Uani 0.82780(2) 0.42192(2) 0.00597(2) 1.000 0.0201(1) d .
Cl1 Cl Uani 0.94095(9) 0.14896(8) 0.33353(4) 1.000 0.0213(2) d .
N1 N Uani 0.2731(3) 0.6664(3) 0.38999(17) 1.000 0.0208(9) d .
Cl2 Cl Uani 0.58915(9) 0.85535(8) 0.17095(5) 1.000 0.0233(2) d .
N2 N Uani 0.1351(3) 0.6386(3) 0.49190(17) 1.000 0.0194(9) d .
N3 N Uani 0.3921(3) 0.1785(3) 0.59942(17) 1.000 0.0205(9) d .
N4 N Uani 0.5469(3) 0.2052(3) 0.50301(17) 1.000 0.0192(9) d .
C1 C Uani 0.2468(4) 0.5885(4) 0.4557(2) 1.000 0.0190(10) d .
C2 C Uani 0.1803(4) 0.7657(4) 0.3839(2) 1.000 0.0217(10) d .
C3 C Uani 0.0922(4) 0.7474(4) 0.4491(2) 1.000 0.0204(10) d .
C4 C Uani 0.3845(4) 0.6495(4) 0.3316(2) 1.000 0.0288(11) d .
C5 C Uani 0.1878(5) 0.8675(4) 0.3163(2) 1.000 0.0336(12) d .
C6 C Uani -0.0287(4) 0.8242(4) 0.4751(2) 1.000 0.0296(12) d .
C7 C Uani 0.0651(4) 0.5833(4) 0.5660(2) 1.000 0.0265(11) d .
C8 C Uani 0.4332(4) 0.2594(4) 0.5355(2) 1.000 0.0197(10) d .
C9 C Uani 0.4783(4) 0.0749(4) 0.6088(2) 1.000 0.0217(11) d .
C10 C Uani 0.5776(4) 0.0908(4) 0.5477(2) 1.000 0.0217(11) d .
C11 C Uani 0.2678(4) 0.1934(4) 0.6531(2) 1.000 0.0297(11) d .
C12 C Uani 0.4590(5) -0.0294(4) 0.6761(2) 1.000 0.0347(14) d .
C13 C Uani 0.6968(4) 0.0090(4) 0.5271(2) 1.000 0.0285(12) d .
C14 C Uani 0.6191(4) 0.2580(4) 0.4297(2) 1.000 0.0253(11) d .
N5 N Uani 0.7556(3) 0.6631(3) -0.09601(17) 1.000 0.0217(9) d .
N6 N Uani 0.6158(3) 0.6352(3) 0.00546(18) 1.000 0.0224(9) d .
N7 N Uani 0.8861(3) 0.1745(3) 0.10661(17) 1.000 0.0207(9) d .
N8 N Uani 1.0344(3) 0.2045(3) 0.00827(17) 1.000 0.0193(9) d .
C15 C Uani 0.7265(4) 0.5837(4) -0.0303(2) 1.000 0.0213(11) d .
C16 C Uani 0.6650(4) 0.7643(4) -0.1025(2) 1.000 0.0237(11) d .
C17 C Uani 0.5767(4) 0.7456(4) -0.0375(2) 1.000 0.0242(11) d .
C18 C Uani 0.8675(4) 0.6413(4) -0.1534(2) 1.000 0.0298(11) d .
C19 C Uani 0.6747(5) 0.8689(4) -0.1687(2) 1.000 0.0335(12) d .
C20 C Uani 0.4574(4) 0.8248(4) -0.0117(3) 1.000 0.0329(14) d .
C21 C Uani 0.5473(4) 0.5829(4) 0.0802(2) 1.000 0.0294(12) d .
C22 C Uani 0.9222(4) 0.2566(4) 0.0427(2) 1.000 0.0201(10) d .
C23 C Uani 0.9746(4) 0.0723(3) 0.1136(2) 1.000 0.0205(10) d .
C24 C Uani 1.0702(4) 0.0907(4) 0.0513(2) 1.000 0.0224(11) d .
C25 C Uani 0.7656(4) 0.1878(4) 0.1623(2) 1.000 0.0295(11) d .
C26 C Uani 0.9603(5) -0.0341(4) 0.1802(2) 1.000 0.0305(12) d .
C27 C Uani 1.1893(4) 0.0113(4) 0.0278(2) 1.000 0.0281(12) d .
C28 C Uani 1.1021(4) 0.2593(4) -0.0661(2) 1.000 0.0264(11) d .
N9 N Uani 0.4908(5) 0.3681(4) 0.2426(3) 1.000 0.0514(14) d .
C29 C Uani 0.3854(4) 0.3557(4) 0.2796(2) 1.000 0.0335(12) d .
C30 C Uani 0.2484(5) 0.3430(5) 0.3270(3) 1.000 0.0479(17) d .
N10 N Uani 1.0228(6) 0.6057(5) 0.2591(3) 1.000 0.0624(17) d .
C31 C Uani 0.9189(5) 0.5708(4) 0.2523(2) 1.000 0.0492(19) d .
C32 C Uani 0.7858(7) 0.5276(8) 0.2436(4) 1.000 0.099(3) d .
H4A H Uiso 0.34300 0.62430 0.29460 1.000 0.0430 c RU
H4B H Uiso 0.44820 0.58330 0.35050 1.000 0.0430 c RU
H4C H Uiso 0.43740 0.72950 0.31040 1.000 0.0430 c RU
H5A H Uiso 0.28390 0.90290 0.30070 1.000 0.0500 c RU
H5B H Uiso 0.12220 0.93490 0.32520 1.000 0.0500 c RU
H5C H Uiso 0.16230 0.83160 0.27850 1.000 0.0500 c RU
H6A H Uiso -0.03800 0.89990 0.43700 1.000 0.0450 c RU
H6B H Uiso -0.01150 0.85000 0.51780 1.000 0.0450 c RU
H6C H Uiso -0.11570 0.77300 0.48740 1.000 0.0450 c RU
H7A H Uiso -0.03230 0.55980 0.56630 1.000 0.0400 c RU
H7B H Uiso 0.06530 0.64570 0.59520 1.000 0.0400 c RU
H7C H Uiso 0.11550 0.50750 0.58620 1.000 0.0400 c RU
H11A H Uiso 0.22020 0.27220 0.63490 1.000 0.0450 c RU
H11B H Uiso 0.29740 0.19680 0.69820 1.000 0.0450 c RU
H11C H Uiso 0.20290 0.12110 0.66190 1.000 0.0450 c RU
H12A H Uiso 0.36980 -0.07470 0.68130 1.000 0.0520 c RU
H12B H Uiso 0.45740 0.00690 0.71780 1.000 0.0520 c RU
H12C H Uiso 0.53710 -0.08870 0.67300 1.000 0.0520 c RU
H13A H Uiso 0.67020 -0.04030 0.49520 1.000 0.0430 c RU
H13B H Uiso 0.71900 -0.04900 0.57050 1.000 0.0430 c RU
H13C H Uiso 0.77960 0.06240 0.50200 1.000 0.0430 c RU
H14A H Uiso 0.56390 0.23950 0.39570 1.000 0.0380 c RU
H14B H Uiso 0.71220 0.22010 0.42210 1.000 0.0380 c RU
H14C H Uiso 0.62990 0.35020 0.42200 1.000 0.0380 c RU
H18A H Uiso 0.82970 0.59160 -0.18190 1.000 0.0450 c RU
H18B H Uiso 0.94380 0.59470 -0.13210 1.000 0.0450 c RU
H18C H Uiso 0.90400 0.72310 -0.18450 1.000 0.0450 c RU
H19A H Uiso 0.65140 0.83570 -0.20800 1.000 0.0500 c RU
H19B H Uiso 0.77080 0.90450 -0.18260 1.000 0.0500 c RU
H19C H Uiso 0.60840 0.93550 -0.15920 1.000 0.0500 c RU
H20A H Uiso 0.44600 0.89810 -0.05080 1.000 0.0490 c RU
H20B H Uiso 0.47810 0.85440 0.02930 1.000 0.0490 c RU
H20C H Uiso 0.37020 0.77360 0.00340 1.000 0.0490 c RU
H21A H Uiso 0.44680 0.56850 0.08210 1.000 0.0440 c RU
H21B H Uiso 0.55840 0.64300 0.10940 1.000 0.0440 c RU
H21C H Uiso 0.59080 0.50230 0.09920 1.000 0.0440 c RU
H25A H Uiso 0.71510 0.26540 0.14510 1.000 0.0440 c RU
H25B H Uiso 0.79920 0.19280 0.20620 1.000 0.0440 c RU
H25C H Uiso 0.70200 0.11420 0.17280 1.000 0.0440 c RU
H26A H Uiso 0.86950 -0.07820 0.18770 1.000 0.0460 c RU
H26B H Uiso 0.96500 0.00040 0.22200 1.000 0.0460 c RU
H26C H Uiso 1.03690 -0.09410 0.17440 1.000 0.0460 c RU
H27A H Uiso 1.16670 -0.02640 -0.00990 1.000 0.0420 c RU
H27B H Uiso 1.20490 -0.05640 0.06900 1.000 0.0420 c RU
H27C H Uiso 1.27470 0.06430 0.00890 1.000 0.0420 c RU
H28A H Uiso 1.04230 0.24410 -0.09900 1.000 0.0400 c RU
H28B H Uiso 1.19370 0.21970 -0.07640 1.000 0.0400 c RU
H28C H Uiso 1.11580 0.35100 -0.07300 1.000 0.0400 c RU
H30A H Uiso 0.19620 0.42180 0.31540 1.000 0.0710 c RU
H30B H Uiso 0.26140 0.32630 0.37720 1.000 0.0710 c RU
H30C H Uiso 0.19520 0.27230 0.32040 1.000 0.0710 c RU
H32A H Uiso 0.76030 0.44570 0.27780 1.000 0.1480 c RU
H32B H Uiso 0.79240 0.51780 0.19430 1.000 0.1480 c RU
H32C H Uiso 0.71350 0.58980 0.25290 1.000 0.1480 c RU

loop_
_atom_type_symbol
_atom_type_description
_atom_type_scat_dispersion_real
_atom_type_scat_dispersion_imag
_atom_type_scat_source
C C 0.0033 0.0016 ' International Tables Vol C Tables 4.2.6.8 and 6.1.1.4'
H H 0.0000 0.0000 ' International Tables Vol C Tables 4.2.6.8 and 6.1.1.4'
Au Au -2.0133 8.8022 ' International Tables Vol C Tables 4.2.6.8 and 6.1.1.4'
Cl Cl 0.1484 0.1585 ' International Tables Vol C Tables 4.2.6.8 and 6.1.1.4'
N N 0.0061 0.0033 ' International Tables Vol C Tables 4.2.6.8 and 6.1.1.4'

loop_
_geom_angle_atom_site_label_1
_geom_angle_atom_site_label_2
_geom_angle_atom_site_label_3
_geom_angle
_geom_angle_publ_flag
C1 Au1 C8 176.94(16) yes
C15 Au2 C22 177.85(16) yes
C1 N1 C4 124.9(3) yes
C2 N1 C4 123.7(3) yes
C1 N1 C2 111.4(3) yes
C1 N2 C3 110.9(3) yes
C1 N2 C7 125.1(3) yes
C3 N2 C7 123.9(3) yes
C8 N3 C9 111.7(3) yes
C8 N3 C11 125.3(3) yes
C9 N3 C11 123.0(3) yes
C8 N4 C14 123.2(3) yes
C10 N4 C14 125.9(3) yes
C8 N4 C10 110.8(3) yes
Au1 C1 N2 125.7(3) yes
N1 C1 N2 105.2(3) yes
Au1 C1 N1 129.1(3) yes
N1 C2 C5 122.3(3) yes
C3 C2 C5 131.7(4) no
N1 C2 C3 106.0(3) yes
N2 C3 C6 122.9(3) yes
C2 C3 C6 130.7(4) no
N2 C3 C2 106.5(4) yes
Au1 C8 N3 127.9(3) yes
N3 C8 N4 105.0(3) yes
Au1 C8 N4 127.1(3) yes
N3 C9 C10 106.7(3) yes
C10 C9 C12 130.1(4) no
N3 C9 C12 123.2(3) yes
N4 C10 C9 105.8(4) yes
N4 C10 C13 123.5(3) yes
C9 C10 C13 130.7(4) no
N1 C4 H4A 109.00 no
N1 C4 H4B 109.00 no
H4A C4 H4B 110.00 no
H4A C4 H4C 109.00 no
H4B C4 H4C 110.00 no
N1 C4 H4C 110.00 no
C2 C5 H5A 110.00 no
C2 C5 H5C 109.00 no
H5A C5 H5B 109.00 no
C2 C5 H5B 110.00 no
H5B C5 H5C 109.00 no
C15 N5 C18 123.3(3) yes
C16 N5 C18 124.9(3) yes
H5A C5 H5C 109.00 no
C15 N5 C16 111.7(3) yes
H6A C6 H6C 109.00 no
C3 C6 H6C 109.00 no
H6A C6 H6B 109.00 no
C3 C6 H6A 109.00 no
C3 C6 H6B 109.00 no
C15 N6 C17 110.7(3) yes
C15 N6 C21 125.1(3) yes
C17 N6 C21 124.2(3) yes
H6B C6 H6C 110.00 no
C22 N7 C23 111.6(3) yes
C22 N7 C25 125.1(3) yes
N2 C7 H7A 110.00 no
N2 C7 H7B 109.00 no
N2 C7 H7C 109.00 no
H7A C7 H7B 109.00 no
H7A C7 H7C 109.00 no
H7B C7 H7C 109.00 no
C23 N7 C25 123.3(3) yes
C22 N8 C24 111.2(3) yes
C22 N8 C28 123.2(3) yes
C24 N8 C28 125.5(3) yes
H11B C11 H11C 109.00 no
N3 C11 H11B 110.00 no
N3 C11 H11C 109.00 no
N3 C11 H11A 109.00 no
H11A C11 H11C 109.00 no
H11A C11 H11B 110.00 no
C9 C12 H12C 109.00 no
C9 C12 H12B 109.00 no
C9 C12 H12A 109.00 no
H12A C12 H12C 109.00 no
H12B C12 H12C 110.00 no
H12A C12 H12B 110.00 no
C10 C13 H13C 109.00 no
H13A C13 H13B 109.00 no
C10 C13 H13A 109.00 no
C10 C13 H13B 109.00 no
H13B C13 H13C 109.00 no
H13A C13 H13C 109.00 no
H14B C14 H14C 109.00 no
H14A C14 H14C 110.00 no
N4 C14 H14A 109.00 no
N4 C14 H14B 109.00 no
N4 C14 H14C 109.00 no
H14A C14 H14B 110.00 no
Au2 C15 N5 127.1(3) yes
Au2 C15 N6 128.0(3) yes
N5 C15 N6 105.0(3) yes
N5 C16 C17 105.3(3) yes
N5 C16 C19 123.5(3) yes
C17 C16 C19 131.2(4) no
N6 C17 C16 107.3(4) yes
N6 C17 C20 122.6(4) yes
C16 C17 C20 130.0(4) no
Au2 C22 N7 127.3(3) yes
Au2 C22 N8 127.9(3) yes
N7 C22 N8 104.8(3) yes
N7 C23 C24 106.8(3) yes
N7 C23 C26 123.3(3) yes
C24 C23 C26 130.0(4) no
N8 C24 C23 105.6(3) yes
N8 C24 C27 123.5(3) yes
C23 C24 C27 130.9(4) no
N5 C18 H18A 109.00 no
N5 C18 H18B 109.00 no
N5 C18 H18C 109.00 no
H18A C18 H18B 110.00 no
H18A C18 H18C 110.00 no
H18B C18 H18C 109.00 no
C16 C19 H19A 110.00 no
C16 C19 H19B 109.00 no
C16 C19 H19C 110.00 no
H19A C19 H19B 109.00 no
H19A C19 H19C 109.00 no
H19B C19 H19C 109.00 no
C17 C20 H20A 110.00 no
C17 C20 H20B 109.00 no
C17 C20 H20C 110.00 no
H20A C20 H20B 109.00 no
H20A C20 H20C 110.00 no
H20B C20 H20C 109.00 no
N6 C21 H21A 110.00 no
N6 C21 H21B 109.00 no
N6 C21 H21C 109.00 no
H21A C21 H21B 109.00 no
H21A C21 H21C 109.00 no
H21B C21 H21C 109.00 no
N7 C25 H25A 109.00 no
N7 C25 H25B 109.00 no
N7 C25 H25C 109.00 no
H25A C25 H25B 109.00 no
H25A C25 H25C 109.00 no
H25B C25 H25C 110.00 no
C23 C26 H26A 109.00 no
C23 C26 H26B 110.00 no
C23 C26 H26C 109.00 no
H26A C26 H26B 109.00 no
H26A C26 H26C 109.00 no
H26B C26 H26C 110.00 no
C24 C27 H27A 109.00 no
C24 C27 H27B 109.00 no
C24 C27 H27C 109.00 no
H27A C27 H27B 109.00 no
H27A C27 H27C 109.00 no
H27B C27 H27C 110.00 no
N8 C28 H28A 110.00 no
N8 C28 H28B 110.00 no
N8 C28 H28C 110.00 no
H28A C28 H28B 109.00 no
H28A C28 H28C 109.00 no
H28B C28 H28C 109.00 no
N9 C29 C30 178.6(5) yes
C29 C30 H30A 110.00 no
C29 C30 H30B 109.00 no
C29 C30 H30C 110.00 no
H30A C30 H30B 109.00 no
H30A C30 H30C 109.00 no
H30B C30 H30C 109.00 no
N10 C31 C32 179.4(6) yes
C31 C32 H32A 109.00 no
C31 C32 H32B 110.00 no
C31 C32 H32C 109.00 no
H32A C32 H32B 110.00 no
H32A C32 H32C 109.00 no
H32B C32 H32C 109.00 no

loop_
_geom_bond_atom_site_label_1
_geom_bond_atom_site_label_2
_geom_bond_distance
_geom_bond_publ_flag
Au1 C1 2.030(4) yes
Au1 C8 2.022(4) yes
Au2 C15 2.025(4) yes
Au2 C22 2.023(4) yes
N1 C1 1.337(5) yes
N1 C2 1.379(5) yes
N1 C4 1.455(5) yes
N2 C1 1.350(5) yes
N2 C7 1.463(5) yes
N2 C3 1.374(5) yes
N3 C9 1.376(5) yes
N3 C8 1.337(5) yes
N3 C11 1.471(5) yes
N4 C10 1.393(5) yes
N4 C8 1.355(5) yes
N4 C14 1.453(5) yes
C2 C3 1.364(5) no
C2 C5 1.492(6) no
C3 C6 1.497(6) no
C9 C12 1.497(6) no
C9 C10 1.360(5) no
C10 C13 1.488(6) no
C4 H4B 0.9800 no
C4 H4A 0.9800 no
C4 H4C 0.9800 no
C5 H5B 0.9800 no
C5 H5C 0.9800 no
C5 H5A 0.9800 no
N5 C15 1.344(5) yes
N5 C18 1.461(5) yes
N5 C16 1.381(5) yes
C6 H6B 0.9800 no
C6 H6C 0.9800 no
C6 H6A 0.9800 no
N6 C15 1.347(5) yes
N6 C17 1.374(5) yes
N6 C21 1.464(5) yes
N7 C22 1.337(5) yes
N7 C23 1.377(5) yes
N7 C25 1.465(5) yes
C7 H7C 0.9800 no
C7 H7A 0.9800 no
C7 H7B 0.9800 no
N8 C22 1.349(5) yes
N8 C24 1.390(5) yes
N8 C28 1.460(5) yes
C11 H11C 0.9800 no
C11 H11A 0.9800 no
C11 H11B 0.9800 no
C12 H12A 0.9800 no
C12 H12B 0.9800 no
C12 H12C 0.9800 no
C13 H13A 0.9800 no
C13 H13B 0.9800 no
C13 H13C 0.9800 no
C14 H14C 0.9800 no
C14 H14A 0.9800 no
C14 H14B 0.9800 no
C16 C17 1.362(5) no
C16 C19 1.489(6) no
C17 C20 1.501(6) no
C23 C24 1.357(5) no
C23 C26 1.502(5) no
C24 C27 1.487(6) no
N9 C29 1.124(6) yes
C18 H18A 0.9800 no
C18 H18B 0.9800 no
C18 H18C 0.9800 no
C19 H19B 0.9800 no
C19 H19C 0.9800 no
C19 H19A 0.9800 no
C20 H20B 0.9800 no
C20 H20C 0.9800 no
C20 H20A 0.9800 no
C21 H21B 0.9800 no
C21 H21C 0.9800 no
C21 H21A 0.9800 no
C25 H25A 0.9800 no
C25 H25B 0.9800 no
C25 H25C 0.9800 no
C26 H26A 0.9800 no
C26 H26B 0.9800 no
C26 H26C 0.9800 no
C27 H27B 0.9800 no
C27 H27C 0.9800 no
C27 H27A 0.9800 no
C28 H28B 0.9800 no
C28 H28C 0.9800 no
C28 H28A 0.9800 no
C29 C30 1.455(6) no
N10 C31 1.123(8) yes
C30 H30B 0.9800 no
C30 H30C 0.9800 no
C30 H30A 0.9800 no
C31 C32 1.432(9) no
C32 H32A 0.9800 no
C32 H32B 0.9800 no
C32 H32C 0.9800 no

loop_
_geom_hbond_atom_site_label_D
_geom_hbond_atom_site_label_H
_geom_hbond_atom_site_label_A
_geom_hbond_distance_DH
_geom_hbond_distance_HA
_geom_hbond_distance_DA
_geom_hbond_angle_DHA
_geom_hbond_site_symmetry_A
_geom_hbond_publ_flag
C14 H14B Cl1 0.9800 2.7500 3.641(4) 151.00 . yes
C28 H28B Cl2 0.9800 2.7600 3.653(4) 151.00 2_765 yes

loop_
_geom_torsion_atom_site_label_1
_geom_torsion_atom_site_label_2
_geom_torsion_atom_site_label_3
_geom_torsion_atom_site_label_4
_geom_torsion
_geom_torsion_publ_flag
C2 N1 C1 Au1 178.7(3) no
C2 N1 C1 N2 0.3(4) no
C4 N1 C1 Au1 -1.0(6) no
C4 N1 C1 N2 -179.4(3) no
C1 N1 C2 C3 -0.3(5) no
C1 N1 C2 C5 179.1(4) no
C4 N1 C2 C3 179.4(4) no
C4 N1 C2 C5 -1.2(6) no
C3 N2 C1 Au1 -178.6(3) no
C3 N2 C1 N1 -0.2(4) no
C7 N2 C1 Au1 -0.5(6) no
C7 N2 C1 N1 177.9(3) no
C1 N2 C3 C2 0.0(5) no
C1 N2 C3 C6 -179.4(4) no
C7 N2 C3 C2 -178.1(4) no
C7 N2 C3 C6 2.4(6) no
C9 N3 C8 Au1 -179.5(3) no
C9 N3 C8 N4 0.9(4) no
C11 N3 C8 Au1 2.6(6) no
C11 N3 C8 N4 -177.1(3) no
C8 N3 C9 C10 -0.5(5) no
C8 N3 C9 C12 178.6(4) no
C11 N3 C9 C10 177.5(3) no
C11 N3 C9 C12 -3.5(6) no
C10 N4 C8 Au1 179.4(3) no
C10 N4 C8 N3 -0.9(4) no
C14 N4 C8 Au1 -4.1(5) no
C14 N4 C8 N3 175.6(3) no
C8 N4 C10 C9 0.6(4) no
C8 N4 C10 C13 -180.0(4) no
C14 N4 C10 C9 -175.8(4) no
C14 N4 C10 C13 3.7(6) no
N1 C2 C3 N2 0.2(4) no
N1 C2 C3 C6 179.6(4) no
C5 C2 C3 N2 -179.2(4) no
C5 C2 C3 C6 0.2(8) no
N3 C9 C10 N4 -0.1(4) no
N3 C9 C10 C13 -179.4(4) no
C12 C9 C10 N4 -179.1(4) no
C12 C9 C10 C13 1.6(8) no
C16 N5 C15 Au2 179.8(3) no
C16 N5 C15 N6 0.0(4) no
C18 N5 C15 Au2 1.4(6) no
C18 N5 C15 N6 -178.4(3) no
C15 N5 C16 C17 0.1(5) no
C15 N5 C16 C19 178.4(4) no
C18 N5 C16 C17 178.5(4) no
C18 N5 C16 C19 -3.2(6) no
C17 N6 C15 Au2 -180.0(3) no
C17 N6 C15 N5 -0.1(4) no
C21 N6 C15 Au2 1.1(6) no
C21 N6 C15 N5 -179.1(3) no
C15 N6 C17 C16 0.2(5) no
C15 N6 C17 C20 -179.2(4) no
C21 N6 C17 C16 179.2(4) no
C21 N6 C17 C20 -0.2(6) no
C23 N7 C22 Au2 -179.5(3) no
C23 N7 C22 N8 0.8(4) no
C25 N7 C22 Au2 2.1(6) no
C25 N7 C22 N8 -177.6(3) no
C22 N7 C23 C24 -0.2(4) no
C22 N7 C23 C26 179.2(4) no
C25 N7 C23 C24 178.2(3) no
C25 N7 C23 C26 -2.4(6) no
C24 N8 C22 Au2 179.2(3) no
C24 N8 C22 N7 -1.1(4) no
C28 N8 C22 Au2 -4.0(6) no
C28 N8 C22 N7 175.7(3) no
C22 N8 C24 C23 1.0(4) no
C22 N8 C24 C27 179.8(4) no
C28 N8 C24 C23 -175.7(3) no
C28 N8 C24 C27 3.1(6) no
N5 C16 C17 N6 -0.2(4) no
N5 C16 C17 C20 179.2(4) no
C19 C16 C17 N6 -178.3(4) no
C19 C16 C17 C20 1.1(8) no
N7 C23 C24 N8 -0.5(4) no
N7 C23 C24 C27 -179.1(4) no
C26 C23 C24 N8 -179.8(4) no
C26 C23 C24 C27 1.5(7) no
